data_7243139
loop_
_publ_author_name
'Ying, Jun'
'Sun, Chenxi'
'Jin, Liang'
'Tian, Aixiang'
'Wang, Xiuli'

_publ_section_title
;
 Five compounds based on [TeMo6O24]6&#x2212; and [\b-Mo8O26]4&#x2212;
 anions synthesized by using different symmetrical and asymmetric N-donor
 ligands
;
_journal_issue 31
_journal_name_full CrystEngComm
_journal_page_first 5385
_journal_page_last 5396
_journal_paper_doi 10.1039/D1CE00775K
_journal_volume 23
_journal_year 2021
_chemical_formula_moiety 'Mo4 O13, C13 H16 Cu N4 O2'
_chemical_formula_sum 'C13 H16 Cu Mo4 N4 O15'
_chemical_formula_weight 915.60
_space_group_crystal_system monoclinic
_space_group_IT_number 14
_space_group_name_Hall '-P 2yn'
_space_group_name_H-M_alt 'P 1 21/n 1'
_atom_sites_solution_hydrogens mixed
_atom_sites_solution_primary dual
_audit_creation_date 2020-12-02
_audit_creation_method
;
Olex2 1.3
(compiled 2020.06.28 svn.raecde09e for OlexSys, GUI svn.r6132)
;
_audit_update_record
;
2020-12-02 deposited with the CCDC.	2021-06-30 downloaded from the CCDC.
;
_cell_angle_alpha 90
_cell_angle_beta 113.6850(10)
_cell_angle_gamma 90
_cell_formula_units_Z 4
_cell_length_a 10.7719(6)
_cell_length_b 18.3338(10)
_cell_length_c 12.7561(7)
_cell_measurement_reflns_used 2309
_cell_measurement_temperature 296.15
_cell_measurement_theta_max 26.69
_cell_measurement_theta_min 2.34
_cell_volume 2307.0(2)
_computing_cell_refinement 'SAINT V8.18C (?, 2016)'
_computing_data_reduction 'SAINT V8.18C (?, 2016)'
_computing_molecular_graphics 'Olex2 1.3 (Dolomanov et al., 2009)'
_computing_publication_material 'Olex2 1.3 (Dolomanov et al., 2009)'
_computing_structure_refinement 'SHELXL 2018/3 (Sheldrick, 2015)'
_computing_structure_solution 'SHELXT 2014/5 (Sheldrick, 2014)'
_diffrn_ambient_temperature 296.15
_diffrn_measured_fraction_theta_full 1.000
_diffrn_measured_fraction_theta_max 0.999
_diffrn_measurement_device_type 'Bruker APEX-II CCD'
_diffrn_measurement_method '\f and \w scans'
_diffrn_radiation_monochromator graphite
_diffrn_radiation_type MoK\a
_diffrn_radiation_wavelength 0.71073
_diffrn_reflns_av_R_equivalents 0.0561
_diffrn_reflns_av_unetI/netI 0.0662
_diffrn_reflns_Laue_measured_fraction_full 1.000
_diffrn_reflns_Laue_measured_fraction_max 0.999
_diffrn_reflns_limit_h_max 13
_diffrn_reflns_limit_h_min -14
_diffrn_reflns_limit_k_max 18
_diffrn_reflns_limit_k_min -24
_diffrn_reflns_limit_l_max 14
_diffrn_reflns_limit_l_min -17
_diffrn_reflns_number 16932
_diffrn_reflns_point_group_measured_fraction_full 1.000
_diffrn_reflns_point_group_measured_fraction_max 0.999
_diffrn_reflns_theta_full 25.242
_diffrn_reflns_theta_max 28.338
_diffrn_reflns_theta_min 2.067
_diffrn_source_current 30.0
_diffrn_source_power 1.2
_diffrn_source_voltage 40.0
_diffrn_standards_number 0
_exptl_absorpt_coefficient_mu 3.105
_exptl_absorpt_correction_T_max 0.7457
_exptl_absorpt_correction_T_min 0.6720
_exptl_absorpt_correction_type none
_exptl_absorpt_process_details
;
SADABS-2008/1 (Bruker,2008) was used for absorption correction.
wR2(int) was 0.0533 before and 0.0339 after correction.
The Ratio of minimum to maximum transmission is 0.9012.
The \l/2 correction factor is 0.0015.
;
_exptl_crystal_density_diffrn 2.636
_exptl_crystal_F_000 1756
_refine_diff_density_max 0.694
_refine_diff_density_min -1.024
_refine_diff_density_rms 0.165
_refine_ls_extinction_method none
_refine_ls_goodness_of_fit_ref 0.972
_refine_ls_hydrogen_treatment constr
_refine_ls_matrix_type full
_refine_ls_number_parameters 339
_refine_ls_number_reflns 5751
_refine_ls_number_restraints 1
_refine_ls_restrained_S_all 0.972
_refine_ls_R_factor_all 0.0720
_refine_ls_R_factor_gt 0.0370
_refine_ls_shift/su_max 0.001
_refine_ls_shift/su_mean 0.000
_refine_ls_structure_factor_coef Fsqd
_refine_ls_weighting_details 'w=1/[\s^2^(Fo^2^)+(0.0275P)^2^] where P=(Fo^2^+2Fc^2^)/3'
_refine_ls_weighting_scheme calc
_refine_ls_wR_factor_gt 0.0655
_refine_ls_wR_factor_ref 0.0753
_reflns_Friedel_coverage 0.000
_reflns_number_gt 3920
_reflns_number_total 5751
_reflns_threshold_expression 'I > 2\s(I)'
_cod_data_source_file d1ce00775k2.cif
_cod_data_source_block 2_CCDC3
_cod_depositor_comments 'Adding full bibliography for 7243136--7243140.cif.'
_cod_database_code 7243139
_shelx_shelxl_version_number 2018/3
_shelx_space_group_comment
;
The symmetry employed for this shelxl refinement is uniquely defined
by the following loop, which should always be used as a source of
symmetry information in preference to the above space-group names.
They are only intended as comments.
;
_olex2_refinement_description
;
1. Fixed Uiso
 At 1.2 times of:
  All C(H) groups
 At 1.5 times of:
  All C(H,H,H) groups, All O(H,H) groups
2. Restrained distances
 Cu05-H00A \\sim Cu05-H00B
 with sigma of 0.02
3.a Free rotating group:
 O00C(H00A,H00B)
3.b Rotating group:
 O00H(H00C,H00D)
3.c Aromatic/amide H refined with riding coordinates:
 C00P(H00P), C00Q(H00Q), C00S(H00S), C00T(H00T), C00U(H00U), C00X(H00X),
 C00Y(H00Y), C00Z(H00Z), C010(H010)
3.d Idealised Me refined as rotating group:
 C011(H01A,H01B,H01C)
;
_olex2_submission_special_instructions 'No special instructions were received'

loop_
_space_group_symop_operation_xyz
'x, y, z'
'-x+1/2, y+1/2, -z+1/2'
'-x, -y, -z'
'x-1/2, -y-1/2, z-1/2'

loop_
_atom_site_label
_atom_site_type_symbol
_atom_site_fract_x
_atom_site_fract_y
_atom_site_fract_z
_atom_site_U_iso_or_equiv
_atom_site_adp_type
_atom_site_occupancy
_atom_site_site_symmetry_order
_atom_site_calc_flag
_atom_site_refinement_flags_posn
_atom_site_refinement_flags_adp
_atom_site_refinement_flags_occupancy
_atom_site_disorder_assembly
_atom_site_disorder_group
Mo01 Mo 0.84963(4) 0.52067(2) 0.37779(3) 0.01443(10) Uani 1 1 d . . . . .
Mo02 Mo 0.82970(4) 0.51622(2) 0.62459(4) 0.01800(11) Uani 1 1 d . . . . .
Mo03 Mo 0.93857(4) 0.34688(2) 0.65668(4) 0.01802(11) Uani 1 1 d . . . . .
Mo04 Mo 0.95872(4) 0.35553(2) 0.40673(4) 0.01696(10) Uani 1 1 d . . . . .
Cu05 Cu 0.61379(7) 0.66854(4) 0.67717(5) 0.02249(16) Uani 1 1 d D . . . .
O006 O 0.8389(3) 0.57917(17) 0.5002(3) 0.0159(7) Uani 1 1 d . . . . .
O007 O 0.9471(3) 0.45043(17) 0.3246(3) 0.0166(7) Uani 1 1 d . . . . .
O008 O 1.0037(4) 0.30786(18) 0.5493(3) 0.0218(8) Uani 1 1 d . . . . .
O009 O 0.9189(3) 0.44457(17) 0.5154(2) 0.0158(7) Uani 1 1 d . . . . .
O00A O 0.8643(3) 0.59391(18) 0.2957(3) 0.0186(8) Uani 1 1 d . . . . .
O00B O 0.9061(3) 0.43593(18) 0.7213(3) 0.0220(8) Uani 1 1 d . . . . .
O00C O 0.7710(4) 0.7358(2) 0.7404(3) 0.0277(9) Uani 1 1 d G . . . .
H00A H 0.847042 0.723390 0.740343 0.042 Uiso 1 1 d DG U . . .
H00B H 0.790982 0.756361 0.804873 0.042 Uiso 1 1 d DG U . . .
O00D O 0.7713(4) 0.3206(2) 0.5900(3) 0.0262(8) Uani 1 1 d . . . . .
O00E O 1.0450(4) 0.30566(18) 0.3450(3) 0.0241(8) Uani 1 1 d . . . . .
O00F O 0.6697(4) 0.4858(2) 0.5500(3) 0.0317(9) Uani 1 1 d . . . . .
O00G O 0.6876(3) 0.49117(19) 0.3107(3) 0.0257(8) Uani 1 1 d . . . . .
O00H O 0.4322(4) 0.6267(2) 0.6146(3) 0.0315(10) Uani 1 1 d . . . . .
H00C H 0.438144 0.580042 0.614943 0.047 Uiso 1 1 d R U . . .
H00D H 0.391474 0.637432 0.543324 0.047 Uiso 1 1 d R U . . .
N00I N 0.6295(4) 0.6420(2) -0.1704(3) 0.0207(10) Uani 1 1 d . . . . .
O00J O 0.8128(4) 0.57905(19) 0.7154(3) 0.0308(9) Uani 1 1 d . . . . .
O00K O 0.7949(4) 0.3305(2) 0.3332(3) 0.0289(9) Uani 1 1 d . . . . .
N00L N 0.6024(4) 0.6838(2) 0.5216(3) 0.0225(10) Uani 1 1 d . . . . .
O00M O 1.0028(4) 0.2912(2) 0.7721(3) 0.0293(9) Uani 1 1 d . . . . .
N00N N 0.5536(4) 0.6654(2) 0.3399(3) 0.0195(9) Uani 1 1 d . . . . .
N00O N 0.5784(4) 0.6226(2) -0.0230(3) 0.0220(10) Uani 1 1 d . . . . .
C00P C 0.5346(5) 0.6412(3) 0.4315(4) 0.0206(11) Uani 1 1 d . . . . .
H00P H 0.482414 0.601001 0.432254 0.025 Uiso 1 1 calc R U . . .
C00Q C 0.3625(5) 0.6067(3) 0.1846(4) 0.0230(12) Uani 1 1 d . . . . .
H00Q H 0.316468 0.603041 0.232423 0.028 Uiso 1 1 calc R U . . .
C00R C 0.4906(5) 0.6356(3) 0.2251(4) 0.0184(11) Uani 1 1 d . . . . .
C00S C 0.6659(6) 0.7362(3) 0.4837(4) 0.0264(13) Uani 1 1 d . . . . .
H00S H 0.720409 0.773360 0.528247 0.032 Uiso 1 1 calc R U . . .
C00T C 0.6370(5) 0.7253(3) 0.3723(4) 0.0245(12) Uani 1 1 d . . . . .
H00T H 0.667427 0.752806 0.326099 0.029 Uiso 1 1 calc R U . . .
C00U C 0.5304(5) 0.6374(3) -0.1361(4) 0.0238(12) Uani 1 1 d . . . . .
H00U H 0.439227 0.643466 -0.183250 0.029 Uiso 1 1 calc R U . . .
C00V C 0.5018(5) 0.6166(3) 0.0452(4) 0.0219(12) Uani 1 1 d . . . . .
C00W C 0.3009(6) 0.5825(3) 0.0707(5) 0.0261(12) Uani 1 1 d . . . . .
C00X C 0.5634(5) 0.6416(3) 0.1565(4) 0.0217(12) Uani 1 1 d . . . . .
H00X H 0.649930 0.661713 0.184608 0.026 Uiso 1 1 calc R U . . .
C00Y C 0.3739(6) 0.5873(3) 0.0027(4) 0.0273(13) Uani 1 1 d . . . . .
H00Y H 0.335709 0.570426 -0.072314 0.033 Uiso 1 1 calc R U . . .
C00Z C 0.7471(6) 0.6306(3) -0.0756(4) 0.0327(15) Uani 1 1 d . . . . .
H00Z H 0.833851 0.630565 -0.074564 0.039 Uiso 1 1 calc R U . . .
C010 C 0.7170(6) 0.6197(4) 0.0157(5) 0.0377(16) Uani 1 1 d . . . . .
H010 H 0.778324 0.611665 0.090651 0.045 Uiso 1 1 calc R U . . .
C011 C 0.1553(6) 0.5572(4) 0.0227(5) 0.0430(17) Uani 1 1 d . . . . .
H01A H 0.146754 0.515864 0.065430 0.065 Uiso 1 1 calc R U . . .
H01B H 0.128268 0.543707 -0.056157 0.065 Uiso 1 1 calc R U . . .
H01C H 0.098338 0.596001 0.028130 0.065 Uiso 1 1 calc R U . . .

loop_
_atom_site_aniso_label
_atom_site_aniso_U_11
_atom_site_aniso_U_22
_atom_site_aniso_U_33
_atom_site_aniso_U_23
_atom_site_aniso_U_13
_atom_site_aniso_U_12
Mo01 0.0125(2) 0.0159(2) 0.0144(2) 0.00127(18) 0.00484(17) 0.00007(17)
Mo02 0.0189(2) 0.0175(2) 0.0232(2) 0.00070(19) 0.01427(19) 0.00006(18)
Mo03 0.0187(2) 0.0170(2) 0.0198(2) 0.00278(19) 0.00930(19) -0.00125(18)
Mo04 0.0189(2) 0.0145(2) 0.0201(2) -0.00279(18) 0.01064(18) -0.00214(18)
Cu05 0.0231(4) 0.0323(4) 0.0143(3) -0.0015(3) 0.0097(3) -0.0067(3)
O006 0.0150(17) 0.0148(17) 0.0208(17) -0.0007(15) 0.0104(14) 0.0017(14)
O007 0.0175(18) 0.0174(18) 0.0171(17) -0.0022(15) 0.0094(14) -0.0004(14)
O008 0.029(2) 0.0169(19) 0.0229(19) 0.0017(16) 0.0142(16) 0.0030(15)
O009 0.0162(18) 0.0158(18) 0.0177(17) -0.0001(15) 0.0092(14) 0.0000(14)
O00A 0.0198(19) 0.0184(18) 0.0162(17) 0.0034(15) 0.0056(15) 0.0011(14)
O00B 0.028(2) 0.023(2) 0.0222(19) 0.0026(16) 0.0169(16) -0.0007(16)
O00C 0.028(2) 0.034(2) 0.025(2) -0.0138(18) 0.0142(17) -0.0075(18)
O00D 0.024(2) 0.028(2) 0.027(2) 0.0038(17) 0.0104(16) -0.0023(17)
O00E 0.029(2) 0.020(2) 0.031(2) -0.0066(17) 0.0205(17) -0.0020(16)
O00F 0.022(2) 0.033(2) 0.041(2) 0.0046(19) 0.0126(18) -0.0037(18)
O00G 0.020(2) 0.024(2) 0.028(2) -0.0002(17) 0.0049(16) -0.0019(16)
O00H 0.033(2) 0.040(2) 0.021(2) 0.0040(18) 0.0114(17) -0.0105(19)
N00I 0.020(2) 0.029(3) 0.013(2) 0.0005(19) 0.0067(18) -0.0003(19)
O00J 0.045(3) 0.025(2) 0.035(2) -0.0021(18) 0.029(2) 0.0005(19)
O00K 0.022(2) 0.031(2) 0.035(2) -0.0065(18) 0.0130(17) -0.0075(17)
N00L 0.024(2) 0.032(3) 0.016(2) 0.003(2) 0.0120(19) 0.001(2)
O00M 0.032(2) 0.027(2) 0.026(2) 0.0061(17) 0.0084(17) 0.0008(17)
N00N 0.019(2) 0.029(3) 0.012(2) 0.0020(19) 0.0086(18) 0.0019(19)
N00O 0.020(2) 0.036(3) 0.012(2) 0.004(2) 0.0082(18) 0.004(2)
C00P 0.025(3) 0.021(3) 0.019(3) -0.001(2) 0.012(2) -0.003(2)
C00Q 0.029(3) 0.024(3) 0.021(3) 0.002(2) 0.015(2) 0.003(2)
C00R 0.018(3) 0.021(3) 0.016(2) 0.001(2) 0.007(2) 0.008(2)
C00S 0.034(3) 0.026(3) 0.019(3) 0.003(2) 0.010(2) -0.006(3)
C00T 0.026(3) 0.031(3) 0.019(3) 0.005(2) 0.012(2) -0.006(2)
C00U 0.024(3) 0.033(3) 0.014(3) -0.003(2) 0.008(2) 0.000(2)
C00V 0.026(3) 0.026(3) 0.016(3) 0.004(2) 0.011(2) 0.008(2)
C00W 0.028(3) 0.024(3) 0.028(3) 0.000(2) 0.014(2) 0.002(2)
C00X 0.026(3) 0.024(3) 0.016(3) 0.005(2) 0.009(2) 0.005(2)
C00Y 0.036(3) 0.030(3) 0.019(3) -0.007(2) 0.014(3) -0.003(3)
C00Z 0.020(3) 0.062(4) 0.018(3) 0.002(3) 0.010(2) 0.005(3)
C010 0.025(3) 0.067(5) 0.022(3) 0.006(3) 0.011(3) 0.010(3)
C011 0.040(4) 0.048(4) 0.045(4) -0.012(3) 0.021(3) -0.019(3)

loop_
_atom_type_symbol
_atom_type_description
_atom_type_scat_dispersion_real
_atom_type_scat_dispersion_imag
_atom_type_scat_source
C C 0.0033 0.0016 'International Tables Vol C Tables 4.2.6.8 and 6.1.1.4'
H H 0.0000 0.0000 'International Tables Vol C Tables 4.2.6.8 and 6.1.1.4'
Cu Cu 0.3201 1.2651 'International Tables Vol C Tables 4.2.6.8 and 6.1.1.4'
Mo Mo -1.6832 0.6857 'International Tables Vol C Tables 4.2.6.8 and 6.1.1.4'
N N 0.0061 0.0033 'International Tables Vol C Tables 4.2.6.8 and 6.1.1.4'
O O 0.0106 0.0060 'International Tables Vol C Tables 4.2.6.8 and 6.1.1.4'

loop_
_geom_angle_atom_site_label_1
_geom_angle_atom_site_label_2
_geom_angle_atom_site_label_3
_geom_angle
_geom_angle_site_symmetry_1
_geom_angle_site_symmetry_3
_geom_angle_publ_flag
O006 Mo01 Mo04 124.51(9) . . ?
O006 Mo01 O007 149.58(13) . . ?
O006 Mo01 O009 79.20(12) . . ?
O006 Mo01 O009 77.27(12) . 3_766 ?
O007 Mo01 Mo04 36.28(9) . . ?
O007 Mo01 O009 77.90(12) . 3_766 ?
O007 Mo01 O009 78.13(12) . . ?
O009 Mo01 Mo04 45.35(8) . . ?
O009 Mo01 Mo04 86.35(8) 3_766 . ?
O009 Mo01 O009 76.44(13) . 3_766 ?
O00A Mo01 Mo04 132.47(11) . . ?
O00A Mo01 O006 96.13(14) . . ?
O00A Mo01 O007 96.21(14) . . ?
O00A Mo01 O009 79.21(13) . 3_766 ?
O00A Mo01 O009 155.64(14) . . ?
O00G Mo01 Mo04 90.70(12) . . ?
O00G Mo01 O006 101.60(15) . . ?
O00G Mo01 O007 101.73(15) . . ?
O00G Mo01 O009 175.40(14) . 3_766 ?
O00G Mo01 O009 98.98(14) . . ?
O00G Mo01 O00A 105.38(16) . . ?
O006 Mo02 O007 72.00(12) . 3_766 ?
O006 Mo02 O009 72.14(11) . . ?
O007 Mo02 O009 71.96(11) 3_766 . ?
O00B Mo02 O006 145.49(14) . . ?
O00B Mo02 O007 83.78(13) . 3_766 ?
O00B Mo02 O009 77.26(12) . . ?
O00F Mo02 O006 96.22(15) . . ?
O00F Mo02 O007 162.82(15) . 3_766 ?
O00F Mo02 O009 92.77(15) . . ?
O00F Mo02 O00B 100.86(16) . . ?
O00F Mo02 O00J 104.09(19) . . ?
O00J Mo02 O006 101.75(15) . . ?
O00J Mo02 O007 90.80(15) . 3_766 ?
O00J Mo02 O009 162.71(15) . . ?
O00J Mo02 O00B 102.81(16) . . ?
O008 Mo03 O009 72.51(12) . . ?
O008 Mo03 O00A 78.16(13) . 3_766 ?
O008 Mo03 O00B 143.85(14) . . ?
O00A Mo03 O009 69.11(11) 3_766 . ?
O00B Mo03 O009 73.88(12) . . ?
O00B Mo03 O00A 77.79(13) . 3_766 ?
O00D Mo03 O008 98.86(16) . . ?
O00D Mo03 O009 94.37(13) . . ?
O00D Mo03 O00A 163.40(14) . 3_766 ?
O00D Mo03 O00B 96.57(16) . . ?
O00M Mo03 O008 104.93(16) . . ?
O00M Mo03 O009 161.66(15) . . ?
O00M Mo03 O00A 92.56(15) . 3_766 ?
O00M Mo03 O00B 102.73(16) . . ?
O00M Mo03 O00D 103.95(17) . . ?
O006 Mo04 Mo01 78.47(8) 3_766 . ?
O007 Mo04 Mo01 35.02(9) . . ?
O007 Mo04 O006 70.88(12) . 3_766 ?
O007 Mo04 O009 73.17(11) . . ?
O008 Mo04 Mo01 118.99(10) . . ?
O008 Mo04 O006 85.56(13) . 3_766 ?
O008 Mo04 O007 146.86(13) . . ?
O008 Mo04 O009 77.64(12) . . ?
O009 Mo04 Mo01 41.38(8) . . ?
O009 Mo04 O006 72.08(11) . 3_766 ?
O00E Mo04 Mo01 133.94(12) . . ?
O00E Mo04 O006 86.52(14) . 3_766 ?
O00E Mo04 O007 98.93(14) . . ?
O00E Mo04 O008 102.65(15) . . ?
O00E Mo04 O009 158.56(14) . . ?
O00K Mo04 Mo01 86.57(13) . . ?
O00K Mo04 O006 165.03(15) . 3_766 ?
O00K Mo04 O007 96.49(16) . . ?
O00K Mo04 O008 102.36(16) . . ?
O00K Mo04 O009 96.98(15) . . ?
O00K Mo04 O00E 103.80(17) . . ?
O00H Cu05 O00C 164.36(17) . . ?
O00H Cu05 N00L 89.82(16) . . ?
N00I Cu05 O00C 91.82(16) 1_556 . ?
N00I Cu05 O00H 88.92(16) 1_556 . ?
N00I Cu05 N00L 173.55(18) 1_556 . ?
N00L Cu05 O00C 91.10(16) . . ?
Mo01 O006 Mo02 111.03(15) . . ?
Mo01 O006 Mo04 110.25(14) . 3_766 ?
Mo02 O006 Mo04 103.03(13) . 3_766 ?
Mo01 O007 Mo02 111.96(14) . 3_766 ?
Mo01 O007 Mo04 108.70(15) . . ?
Mo04 O007 Mo02 104.11(13) . 3_766 ?
Mo04 O008 Mo03 119.26(17) . . ?
Mo01 O009 Mo01 103.56(12) . 3_766 ?
Mo01 O009 Mo02 91.76(12) . . ?
Mo01 O009 Mo03 90.75(10) 3_766 . ?
Mo01 O009 Mo03 165.55(15) . . ?
Mo01 O009 Mo04 93.26(11) . . ?
Mo02 O009 Mo01 95.33(11) . 3_766 ?
Mo02 O009 Mo03 84.85(9) . . ?
Mo04 O009 Mo01 97.39(11) . 3_766 ?
Mo04 O009 Mo02 164.84(15) . . ?
Mo04 O009 Mo03 86.74(10) . . ?
Mo01 O00A Mo03 120.89(16) . 3_766 ?
Mo02 O00B Mo03 119.29(16) . . ?
Cu05 O00C H00A 119.9 . . ?
Cu05 O00C H00B 120.8 . . ?
H00A O00C H00B 104.5 . . ?
Cu05 O00H H00C 109.2 . . ?
Cu05 O00H H00D 110.2 . . ?
H00C O00H H00D 103.9 . . ?
C00U N00I Cu05 126.5(4) . 1_554 ?
C00U N00I C00Z 106.4(4) . . ?
C00Z N00I Cu05 126.8(4) . 1_554 ?
C00P N00L Cu05 125.3(3) . . ?
C00P N00L C00S 106.3(4) . . ?
C00S N00L Cu05 128.2(4) . . ?
C00P N00N C00R 125.6(4) . . ?
C00P N00N C00T 108.2(4) . . ?
C00T N00N C00R 126.0(4) . . ?
C00U N00O C00V 127.0(4) . . ?
C00U N00O C010 106.6(4) . . ?
C010 N00O C00V 126.3(4) . . ?
N00L C00P N00N 109.6(4) . . ?
N00L C00P H00P 125.2 . . ?
N00N C00P H00P 125.2 . . ?
C00R C00Q H00Q 120.1 . . ?
C00R C00Q C00W 119.8(5) . . ?
C00W C00Q H00Q 120.1 . . ?
C00Q C00R N00N 121.2(4) . . ?
C00Q C00R C00X 121.9(5) . . ?
C00X C00R N00N 116.8(5) . . ?
N00L C00S H00S 125.3 . . ?
C00T C00S N00L 109.4(5) . . ?
C00T C00S H00S 125.3 . . ?
N00N C00T H00T 126.8 . . ?
C00S C00T N00N 106.4(4) . . ?
C00S C00T H00T 126.8 . . ?
N00I C00U N00O 110.9(5) . . ?
N00I C00U H00U 124.5 . . ?
N00O C00U H00U 124.5 . . ?
C00X C00V N00O 116.5(5) . . ?
C00Y C00V N00O 121.7(5) . . ?
C00Y C00V C00X 121.8(5) . . ?
C00Q C00W C011 119.9(5) . . ?
C00Y C00W C00Q 118.4(5) . . ?
C00Y C00W C011 121.5(5) . . ?
C00R C00X H00X 121.3 . . ?
C00V C00X C00R 117.4(5) . . ?
C00V C00X H00X 121.3 . . ?
C00V C00Y C00W 120.6(5) . . ?
C00V C00Y H00Y 119.7 . . ?
C00W C00Y H00Y 119.7 . . ?
N00I C00Z H00Z 125.4 . . ?
C010 C00Z N00I 109.2(5) . . ?
C010 C00Z H00Z 125.4 . . ?
N00O C010 H010 126.6 . . ?
C00Z C010 N00O 106.8(5) . . ?
C00Z C010 H010 126.6 . . ?
C00W C011 H01A 109.5 . . ?
C00W C011 H01B 109.5 . . ?
C00W C011 H01C 109.5 . . ?
H01A C011 H01B 109.5 . . ?
H01A C011 H01C 109.5 . . ?
H01B C011 H01C 109.5 . . ?

loop_
_geom_bond_atom_site_label_1
_geom_bond_atom_site_label_2
_geom_bond_distance
_geom_bond_site_symmetry_2
_geom_bond_publ_flag
Mo01 Mo04 3.2149(6) . ?
Mo01 O006 1.936(3) . ?
Mo01 O007 1.948(3) . ?
Mo01 O009 2.398(3) 3_766 ?
Mo01 O009 2.129(3) . ?
Mo01 O00A 1.749(3) . ?
Mo01 O00G 1.694(3) . ?
Mo02 O006 1.996(3) . ?
Mo02 O007 2.307(3) 3_766 ?
Mo02 O009 2.380(3) . ?
Mo02 O00B 1.884(3) . ?
Mo02 O00F 1.694(4) . ?
Mo02 O00J 1.695(3) . ?
Mo03 O008 1.911(3) . ?
Mo03 O009 2.489(3) . ?
Mo03 O00A 2.241(3) 3_766 ?
Mo03 O00B 1.924(3) . ?
Mo03 O00D 1.724(4) . ?
Mo03 O00M 1.695(3) . ?
Mo04 O006 2.348(3) 3_766 ?
Mo04 O007 2.009(3) . ?
Mo04 O008 1.897(3) . ?
Mo04 O009 2.291(3) . ?
Mo04 O00E 1.705(3) . ?
Mo04 O00K 1.695(4) . ?
Cu05 O00C 1.986(4) . ?
Cu05 O00H 1.949(4) . ?
Cu05 N00I 1.944(4) 1_556 ?
Cu05 N00L 1.958(4) . ?
O00C H00A 0.8501 . ?
O00C H00B 0.8498 . ?
O00H H00C 0.8579 . ?
O00H H00D 0.8581 . ?
N00I C00U 1.309(6) . ?
N00I C00Z 1.371(6) . ?
N00L C00P 1.338(6) . ?
N00L C00S 1.375(6) . ?
N00N C00P 1.339(6) . ?
N00N C00R 1.451(6) . ?
N00N C00T 1.373(6) . ?
N00O C00U 1.350(6) . ?
N00O C00V 1.423(6) . ?
N00O C010 1.373(7) . ?
C00P H00P 0.9300 . ?
C00Q H00Q 0.9300 . ?
C00Q C00R 1.371(7) . ?
C00Q C00W 1.405(7) . ?
C00R C00X 1.394(7) . ?
C00S H00S 0.9300 . ?
C00S C00T 1.342(6) . ?
C00T H00T 0.9300 . ?
C00U H00U 0.9300 . ?
C00V C00X 1.382(7) . ?
C00V C00Y 1.372(7) . ?
C00W C00Y 1.387(7) . ?
C00W C011 1.509(7) . ?
C00X H00X 0.9300 . ?
C00Y H00Y 0.9300 . ?
C00Z H00Z 0.9300 . ?
C00Z C010 1.342(7) . ?
C010 H010 0.9300 . ?
C011 H01A 0.9600 . ?
C011 H01B 0.9600 . ?
C011 H01C 0.9600 . ?

loop_
_geom_torsion_atom_site_label_1
_geom_torsion_atom_site_label_2
_geom_torsion_atom_site_label_3
_geom_torsion_atom_site_label_4
_geom_torsion
_geom_torsion_site_symmetry_1
_geom_torsion_site_symmetry_2
_geom_torsion_site_symmetry_3
_geom_torsion_site_symmetry_4
_geom_torsion_publ_flag
Mo01 Mo04 O008 Mo03 17.0(2) . . . . ?
Mo04 Mo01 O00A Mo03 -73.1(2) . . . 3_766 ?
Cu05 N00I C00U N00O -175.6(3) 1_554 . . . ?
Cu05 N00I C00Z C010 174.5(4) 1_554 . . . ?
Cu05 N00L C00P N00N -177.0(3) . . . . ?
Cu05 N00L C00S C00T 176.6(4) . . . . ?
O006 Mo01 O00A Mo03 77.48(19) . . . 3_766 ?
O006 Mo02 O00B Mo03 -48.3(3) . . . . ?
O006 Mo04 O008 Mo03 91.20(19) 3_766 . . . ?
O007 Mo01 O00A Mo03 -74.66(19) . . . 3_766 ?
O007 Mo02 O00B Mo03 -93.28(19) 3_766 . . . ?
O007 Mo04 O008 Mo03 47.2(4) . . . . ?
O009 Mo01 O00A Mo03 0.2(4) . . . 3_766 ?
O009 Mo01 O00A Mo03 1.73(16) 3_766 . . 3_766 ?
O009 Mo02 O00B Mo03 -20.42(17) . . . . ?
O009 Mo04 O008 Mo03 18.60(18) . . . . ?
O00E Mo04 O008 Mo03 176.6(2) . . . . ?
O00F Mo02 O00B Mo03 70.0(2) . . . . ?
O00G Mo01 O00A Mo03 -178.67(18) . . . 3_766 ?
N00I C00Z C010 N00O 1.3(7) . . . . ?
O00J Mo02 O00B Mo03 177.3(2) . . . . ?
O00K Mo04 O008 Mo03 -76.0(2) . . . . ?
N00L C00S C00T N00N 0.3(6) . . . . ?
N00N C00R C00X C00V -177.0(4) . . . . ?
N00O C00V C00X C00R -179.4(5) . . . . ?
N00O C00V C00Y C00W -179.5(5) . . . . ?
C00P N00L C00S C00T -0.1(6) . . . . ?
C00P N00N C00R C00Q 32.9(7) . . . . ?
C00P N00N C00R C00X -150.6(5) . . . . ?
C00P N00N C00T C00S -0.4(6) . . . . ?
C00Q C00R C00X C00V -0.5(7) . . . . ?
C00Q C00W C00Y C00V -1.6(8) . . . . ?
C00R N00N C00P N00L -176.6(4) . . . . ?
C00R N00N C00T C00S 176.5(5) . . . . ?
C00R C00Q C00W C00Y 1.4(8) . . . . ?
C00R C00Q C00W C011 -174.3(5) . . . . ?
C00S N00L C00P N00N -0.2(6) . . . . ?
C00T N00N C00P N00L 0.4(6) . . . . ?
C00T N00N C00R C00Q -143.5(5) . . . . ?
C00T N00N C00R C00X 33.0(7) . . . . ?
C00U N00I C00Z C010 -0.4(7) . . . . ?
C00U N00O C00V C00X -144.6(5) . . . . ?
C00U N00O C00V C00Y 35.6(8) . . . . ?
C00U N00O C010 C00Z -1.7(7) . . . . ?
C00V N00O C00U N00I 177.3(5) . . . . ?
C00V N00O C010 C00Z -177.5(5) . . . . ?
C00W C00Q C00R N00N 175.9(4) . . . . ?
C00W C00Q C00R C00X -0.4(8) . . . . ?
C00X C00V C00Y C00W 0.7(8) . . . . ?
C00Y C00V C00X C00R 0.3(8) . . . . ?
C00Z N00I C00U N00O -0.8(6) . . . . ?
C010 N00O C00U N00I 1.5(6) . . . . ?
C010 N00O C00V C00X 30.3(8) . . . . ?
C010 N00O C00V C00Y -149.4(6) . . . . ?
C011 C00W C00Y C00V 174.0(5) . . . . ?
